data_2105016
loop_
_publ_author_name
'Siegler, Maxime A.'
'Hao, Xiang'
'Parkin, Sean'
'Brock, Carolyn Pratt'

_publ_section_title
;
 [Ni(H~2~O)~6~](NO~3~)~2~&#x00B7;(15-crown-5)&#x00B7;2H~2~O: three phase
 transitions and an intermediate modulated phase stable over a range of
 <i>ca</i> 40K
;
_journal_issue 6
_journal_name_full 'Acta Crystallographica Section B'
_journal_page_first 486
_journal_page_last 498
_journal_paper_doi 10.1107/S0108768111045897
_journal_volume 67
_journal_year 2011
_chemical_formula_moiety 'C10 H20 O5, H12 Ni O6 2+, 2(N O3 1-), 2(H2 O)'
_chemical_formula_sum 'C10 H36 N2 Ni O19'
_chemical_formula_weight 547.12
_chemical_name_systematic 'hexaquanickel(II) nitrate (15-crown-5) dihydrate'
_space_group_IT_number 11
_symmetry_cell_setting monoclinic
_symmetry_space_group_name_Hall '-P 2yb'
_symmetry_space_group_name_H-M 'P 1 21/m 1'
_atom_sites_solution_hydrogens geom
_atom_sites_solution_primary direct
_atom_sites_solution_secondary difmap
_audit_creation_method SHELXL-97
_cell_angle_alpha 90.00
_cell_angle_beta 100.900(10)
_cell_angle_gamma 90.00
_cell_formula_units_Z 2
_cell_length_a 12.3360(10)
_cell_length_b 12.5480(10)
_cell_length_c 8.0680(10)
_cell_measurement_reflns_used 2946
_cell_measurement_temperature 273(2)
_cell_measurement_theta_max 27.48
_cell_measurement_theta_min 1.00
_cell_volume 1226.3(2)
_computing_cell_refinement 'DENZO-SMN (Nonius, 1997)'
_computing_data_collection 'COLLECT (Nonius, 1997)'
_computing_data_reduction 'DENZO-SMN (Nonius, 1997)'
_computing_molecular_graphics 'Mercury (Macrae et al., 2008)'
_computing_publication_material 'SHELX-97 and local procedures'
_computing_structure_refinement 'SHELXL-97 (Sheldrick, 2008)'
_computing_structure_solution 'SHELXS-97 (Sheldrick, 2008)'
_diffrn_ambient_temperature 273(2)
_diffrn_detector_area_resol_mean 18
_diffrn_measured_fraction_theta_full 1.000
_diffrn_measured_fraction_theta_max 1.000
_diffrn_measurement_device_type 'Nonius KappaCCD diffractometer'
_diffrn_measurement_method '\w scans at fixed \c = 55\%'
_diffrn_radiation_monochromator graphite
_diffrn_radiation_source 'fine-focus sealed tube'
_diffrn_radiation_type MoK\a
_diffrn_radiation_wavelength 0.71073
_diffrn_reflns_av_R_equivalents 0.0369
_diffrn_reflns_av_sigmaI/netI 0.0493
_diffrn_reflns_limit_h_max 15
_diffrn_reflns_limit_h_min -15
_diffrn_reflns_limit_k_max 15
_diffrn_reflns_limit_k_min -15
_diffrn_reflns_limit_l_max 10
_diffrn_reflns_limit_l_min -10
_diffrn_reflns_number 5037
_diffrn_reflns_theta_full 26.50
_diffrn_reflns_theta_max 26.50
_diffrn_reflns_theta_min 1.68
_diffrn_standards_decay_% <2
_exptl_absorpt_coefficient_mu 0.875
_exptl_absorpt_correction_T_max 0.9176
_exptl_absorpt_correction_T_min 0.7793
_exptl_absorpt_correction_type multi-scan
_exptl_absorpt_process_details 'Scalepack (Otwinowski & Minor, 2006)'
_exptl_crystal_colour 'pale green'
_exptl_crystal_density_diffrn 1.482
_exptl_crystal_density_method 'not measured'
_exptl_crystal_description 'elongated parallelepiped'
_exptl_crystal_F_000 580
_exptl_crystal_size_max 0.30
_exptl_crystal_size_mid 0.20
_exptl_crystal_size_min 0.10
_refine_diff_density_max 0.652
_refine_diff_density_min -0.485
_refine_ls_extinction_method none
_refine_ls_goodness_of_fit_ref 1.081
_refine_ls_hydrogen_treatment mixed
_refine_ls_matrix_type full
_refine_ls_number_parameters 194
_refine_ls_number_reflns 2654
_refine_ls_number_restraints 35
_refine_ls_restrained_S_all 1.082
_refine_ls_R_factor_all 0.0906
_refine_ls_R_factor_gt 0.0551
_refine_ls_shift/su_max 0.000
_refine_ls_shift/su_mean 0.000
_refine_ls_structure_factor_coef Fsqd
_refine_ls_weighting_details 'calc w=1/[\s^2^(Fo^2^)+(0.0927P)^2^+0.1560P] where P=(Fo^2^+2Fc^2^)/3'
_refine_ls_weighting_scheme calc
_refine_ls_wR_factor_gt 0.1466
_refine_ls_wR_factor_ref 0.1694
_reflns_number_gt 1747
_reflns_number_total 2654
_reflns_threshold_expression >2sigma(I)
_cod_data_source_file hw5018.cif
_cod_data_source_block 273K_II
_cod_original_sg_symbol_H-M 'P 21/m'
_cod_database_code 2105016
_cod_database_fobs_code 2105016

loop_
_symmetry_equiv_pos_as_xyz
'x, y, z'
'-x, y+1/2, -z'
'-x, -y, -z'
'x, -y-1/2, z'

loop_
_atom_site_type_symbol
_atom_site_label
_atom_site_fract_x
_atom_site_fract_y
_atom_site_fract_z
_atom_site_U_iso_or_equiv
_atom_site_adp_type
_atom_site_calc_flag
_atom_site_refinement_flags
_atom_site_occupancy
_atom_site_symmetry_multiplicity
_atom_site_disorder_assembly
_atom_site_disorder_group
O O1 0.0722(3) 0.2500 0.7354(5) 0.0804(12) Uani d SU 1 2 . .
C C1 0.0349(4) 0.3430(4) 0.6474(6) 0.0958(16) Uani d U 1 1 . .
H H1A -0.0423 0.3548 0.6511 0.115 Uiso calc R 1 1 . .
H H1B 0.0422 0.3365 0.5302 0.115 Uiso calc R 1 1 . .
C C2 0.1032(5) 0.4347(4) 0.7287(6) 0.0986(16) Uani d U 1 1 . .
H H2A 0.0756 0.5012 0.6755 0.118 Uiso calc R 1 1 . .
H H2B 0.0997 0.4386 0.8477 0.118 Uiso calc R 1 1 . .
O O2 0.2138(3) 0.4174(3) 0.7085(4) 0.0937(10) Uani d U 1 1 . .
C C3 0.2883(5) 0.4898(5) 0.7947(6) 0.1143(17) Uani d U 1 1 . .
H H3A 0.2757 0.4985 0.9090 0.137 Uiso calc R 1 1 . .
H H3B 0.2790 0.5585 0.7388 0.137 Uiso calc R 1 1 . .
C C4 0.4021(5) 0.4488(4) 0.7978(6) 0.1090(18) Uani d DU 1 1 . .
H H4A 0.4079 0.4257 0.6851 0.131 Uiso calc R 1 1 A 1
H H4B 0.4542 0.5065 0.8291 0.131 Uiso calc R 1 1 A 1
O O3 0.432(3) 0.363(3) 0.912(5) 0.114(4) Uani d PDU 0.50 1 . 1
C C5 0.5215(7) 0.2897(9) 0.9429(13) 0.109(4) Uani d PDU 0.50 1 . 1
H H5A 0.5678 0.3094 0.8631 0.131 Uiso calc PR 0.50 1 . 1
H H5B 0.5628 0.3094 1.0532 0.131 Uiso calc PR 0.50 1 . 1
O O3' 0.416(4) 0.358(3) 0.904(5) 0.114(4) Uani d PDU 0.50 1 . 2
C C6 0.4968(8) 0.3071(9) 0.8271(11) 0.108(4) Uani d PDU 0.50 1 . 2
H H6A 0.5691 0.3312 0.8838 0.130 Uiso calc PR 0.50 1 . 2
H H6B 0.4867 0.3312 0.7109 0.130 Uiso calc PR 0.50 1 . 2
Ni Ni 0.25426(4) 0.2500 0.26848(7) 0.0439(3) Uani d S 1 2 . .
O O6 0.2777(3) 0.2500 0.5253(4) 0.0493(8) Uani d SD 1 2 . .
H H6 0.257(3) 0.202(2) 0.581(4) 0.074 Uiso d D 1 1 . .
O O7 0.2381(3) 0.2500 0.0141(4) 0.124(2) Uani d SD 1 2 . .
H H7 0.181(3) 0.2500 -0.052(8) 0.186 Uiso d SD 1 2 . .
H H7' 0.288(4) 0.2500 -0.040(9) 0.186 Uiso d SD 1 2 . .
O O8 0.1363(2) 0.3648(2) 0.2588(4) 0.0629(7) Uani d D 1 1 . .
H H8C 0.082(3) 0.352(3) 0.187(5) 0.094 Uiso d D 1 1 . .
H H8D 0.154(3) 0.4278(18) 0.250(5) 0.094 Uiso d D 1 1 . .
O O9 0.3733(2) 0.1363(3) 0.2808(4) 0.0847(10) Uani d D 1 1 . .
H H9C 0.434(2) 0.152(4) 0.332(6) 0.127 Uiso d D 1 1 . .
H H9D 0.357(4) 0.077(2) 0.305(7) 0.127 Uiso d D 1 1 . .
N N1 0.6336(4) 0.2500 0.4728(6) 0.0826(17) Uani d S 1 2 . .
O O12 0.5844(3) 0.3362(3) 0.4541(5) 0.1078(13) Uani d . 1 1 . .
O O13 0.7335(4) 0.2500 0.5246(9) 0.140(2) Uani d S 1 2 . .
N N2 -0.1123(4) 0.2500 0.0247(7) 0.0813(16) Uani d S 1 2 . .
O O15 -0.0655(3) 0.3362(3) 0.0603(5) 0.1039(12) Uani d . 1 1 . .
O O16 -0.2057(4) 0.2500 -0.0628(8) 0.131(2) Uani d S 1 2 . .
O O18 0.2360(3) 0.5583(3) 0.2527(6) 0.1100(14) Uani d D 1 1 . .
H H18C 0.254(5) 0.582(5) 0.346(3) 0.165 Uiso d D 1 1 . .
H H18D 0.199(5) 0.600(4) 0.189(6) 0.165 Uiso d D 1 1 . .

loop_
_atom_site_aniso_label
_atom_site_aniso_U_11
_atom_site_aniso_U_22
_atom_site_aniso_U_33
_atom_site_aniso_U_12
_atom_site_aniso_U_13
_atom_site_aniso_U_23
O1 0.076(3) 0.114(3) 0.052(2) 0.000 0.0156(19) 0.000
C1 0.088(3) 0.133(5) 0.066(3) 0.058(3) 0.015(2) 0.027(3)
C2 0.123(4) 0.099(4) 0.085(3) 0.053(3) 0.049(3) 0.017(3)
O2 0.132(3) 0.072(2) 0.090(2) -0.007(2) 0.053(2) -0.0167(17)
C3 0.186(5) 0.073(4) 0.100(4) -0.040(3) 0.069(4) -0.023(3)
C4 0.147(4) 0.098(4) 0.097(4) -0.083(3) 0.061(3) -0.038(3)
O3 0.093(9) 0.097(4) 0.170(4) -0.043(6) 0.067(6) -0.033(3)
C5 0.052(5) 0.173(12) 0.110(7) -0.041(5) 0.032(5) -0.056(7)
O3' 0.093(9) 0.097(4) 0.170(4) -0.043(6) 0.067(6) -0.033(3)
C6 0.066(6) 0.211(12) 0.053(5) -0.008(6) 0.027(4) 0.011(7)
Ni 0.0366(4) 0.0610(5) 0.0342(4) 0.000 0.0073(2) 0.000
O6 0.0509(19) 0.066(2) 0.0324(16) 0.000 0.0103(14) 0.000
O7 0.048(2) 0.296(7) 0.0290(18) 0.000 0.0094(16) 0.000
O8 0.0539(16) 0.0504(16) 0.0774(18) 0.0024(13) -0.0057(13) 0.0073(15)
O9 0.0509(16) 0.103(2) 0.093(2) 0.0211(17) -0.0049(15) -0.043(2)
N1 0.056(3) 0.132(6) 0.059(3) 0.000 0.007(2) 0.000
O12 0.071(2) 0.109(3) 0.133(3) -0.001(2) -0.008(2) 0.040(3)
O13 0.051(3) 0.187(6) 0.164(6) 0.000 -0.028(3) 0.000
N2 0.056(3) 0.091(5) 0.089(4) 0.000 -0.007(3) 0.000
O15 0.074(2) 0.089(3) 0.133(3) 0.0118(19) -0.0192(19) -0.035(2)
O16 0.065(3) 0.124(5) 0.176(6) 0.000 -0.053(3) 0.000
O18 0.111(3) 0.055(2) 0.167(4) 0.0022(18) 0.033(3) 0.007(2)

loop_
_atom_type_symbol
_atom_type_description
_atom_type_scat_dispersion_real
_atom_type_scat_dispersion_imag
_atom_type_scat_source
C C 0.0033 0.0016 'International Tables Vol C Tables 4.2.6.8 and 6.1.1.4'
H H 0.0000 0.0000 'International Tables Vol C Tables 4.2.6.8 and 6.1.1.4'
N N 0.0061 0.0033 'International Tables Vol C Tables 4.2.6.8 and 6.1.1.4'
O O 0.0106 0.0060 'International Tables Vol C Tables 4.2.6.8 and 6.1.1.4'
Ni Ni 0.3393 1.1124 'International Tables Vol C Tables 4.2.6.8 and 6.1.1.4'

loop_
_geom_angle_atom_site_label_1
_geom_angle_atom_site_label_2
_geom_angle_atom_site_label_3
_geom_angle_site_symmetry_1
_geom_angle_site_symmetry_3
_geom_angle
_geom_angle_publ_flag
C1 O1 C1 4_565 . 113.1(5) no
O1 C1 C2 . . 108.3(4) no
O1 C1 H1A . . 110.0 no
C2 C1 H1A . . 110.0 no
O1 C1 H1B . . 110.0 no
C2 C1 H1B . . 110.0 no
H1A C1 H1B . . 108.4 no
O2 C2 C1 . . 107.7(4) no
O2 C2 H2A . . 110.2 no
C1 C2 H2A . . 110.2 no
O2 C2 H2B . . 110.2 no
C1 C2 H2B . . 110.2 no
H2A C2 H2B . . 108.5 no
C3 O2 C2 . . 113.8(4) no
O2 C3 C4 . . 108.4(5) no
O2 C3 H3A . . 110.0 no
C4 C3 H3A . . 110.0 no
O2 C3 H3B . . 110.0 no
C4 C3 H3B . . 110.0 no
H3A C3 H3B . . 108.4 no
O3' C4 O3 . . 8(4) no
O3' C4 C3 . . 107.1(11) no
O3 C4 C3 . . 113.5(11) no
O3' C4 H4A . . 107.7 no
O3 C4 H4A . . 108.9 no
C3 C4 H4A . . 108.9 no
O3' C4 H4B . . 116.3 no
O3 C4 H4B . . 108.9 no
C3 C4 H4B . . 108.9 no
H4A C4 H4B . . 107.7 no
C4 O3 C5 . . 134.4(13) no
C5 C5 O3 4_565 . 130(2) no
C5 C5 H5A 4_565 . 104.8 no
O3 C5 H5A . . 104.8 no
C5 C5 H5B 4_565 . 104.8 no
O3 C5 H5B . . 104.8 no
H5A C5 H5B . . 105.8 no
C4 O3' C6 . . 96.3(9) no
O3' C6 C6 . 4_565 116.6(16) no
O3' C6 H6A . . 108.1 no
C6 C6 H6A 4_565 . 108.1 no
O3' C6 H6B . . 108.1 no
C6 C6 H6B 4_565 . 108.1 no
H6A C6 H6B . . 107.3 no
O7 Ni O6 . . 177.54(14) no
O7 Ni O8 . 4_565 91.62(11) no
O6 Ni O8 . 4_565 90.11(10) no
O7 Ni O8 . . 91.62(11) no
O6 Ni O8 . . 90.11(10) no
O8 Ni O8 4_565 . 89.93(16) no
O7 Ni O9 . 4_565 88.94(13) no
O6 Ni O9 . 4_565 89.31(12) no
O8 Ni O9 4_565 4_565 179.25(11) no
O8 Ni O9 . 4_565 90.55(14) no
O7 Ni O9 . . 88.94(13) no
O6 Ni O9 . . 89.30(12) no
O8 Ni O9 4_565 . 90.55(14) no
O8 Ni O9 . . 179.25(11) no
O9 Ni O9 4_565 . 89.0(2) no
Ni O6 H6 . . 124(3) no
Ni O7 H7 . . 126(6) no
Ni O7 H7' . . 127(6) no
H7 O7 H7' . . 108(4) no
Ni O8 H8C . . 112(3) no
Ni O8 H8D . . 119(3) no
H8C O8 H8D . . 109(3) no
Ni O9 H9C . . 116(4) no
Ni O9 H9D . . 117(4) no
H9C O9 H9D . . 111(4) no
O13 N1 O12 . 4_565 118.8(3) no
O13 N1 O12 . . 118.8(3) no
O12 N1 O12 4_565 . 122.2(6) no
O15 N2 O15 . 4_565 122.4(5) no
O15 N2 O16 . . 118.6(3) no
O15 N2 O16 4_565 . 118.6(3) no
H18C O18 H18D . . 112(4) no

loop_
_geom_bond_atom_site_label_1
_geom_bond_atom_site_label_2
_geom_bond_site_symmetry_2
_geom_bond_distance
_geom_bond_publ_flag
O1 C1 4_565 1.398(5) no
O1 C1 . 1.398(5) no
C1 C2 . 1.502(7) no
C1 H1A . 0.9700 no
C1 H1B . 0.9700 no
C2 O2 . 1.421(5) no
C2 H2A . 0.9700 no
C2 H2B . 0.9700 no
O2 C3 . 1.382(6) no
C3 C4 . 1.491(7) no
C3 H3A . 0.9700 no
C3 H3B . 0.9700 no
C4 O3' . 1.420(9) no
C4 O3 . 1.420(9) no
C4 H4A . 0.9700 no
C4 H4B . 0.9700 no
O3 C5 . 1.425(10) no
C5 C5 4_565 1.00(2) no
C5 H5A . 0.9700 no
C5 H5B . 0.9700 no
O3' C6 . 1.421(10) no
C6 C6 4_565 1.43(2) no
C6 H6A . 0.9700 no
C6 H6B . 0.9700 no
Ni O7 . 2.024(3) no
Ni O6 . 2.037(3) no
Ni O8 4_565 2.039(3) no
Ni O8 . 2.039(3) no
Ni O9 4_565 2.036(3) no
Ni O9 . 2.036(3) no
O6 H6 . 0.826(17) no
O7 H7 . 0.79(2) no
O7 H7' . 0.82(2) no
O8 H8C . 0.816(18) no
O8 H8D . 0.825(18) no
O9 H9C . 0.811(19) no
O9 H9D . 0.801(19) no
N1 O13 . 1.224(7) no
N1 O12 4_565 1.235(4) no
N1 O12 . 1.235(4) no
N2 O15 . 1.234(4) no
N2 O15 4_565 1.234(4) no
N2 O16 . 1.232(6) no
O18 H18C . 0.800(19) no
O18 H18D . 0.813(19) no

loop_
_geom_hbond_atom_site_label_D
_geom_hbond_atom_site_label_H
_geom_hbond_atom_site_label_A
_geom_hbond_site_symmetry_A
_geom_hbond_distance_DH
_geom_hbond_distance_HA
_geom_hbond_distance_DA
_geom_hbond_angle_DHA
O6 H6 O2 4_565 0.826(17) 1.942(18) 2.767(4) 177(4)
O7 H7 O1 1_554 0.79(2) 1.97(3) 2.739(5) 162(8)
O7 H7' O3 1_554 0.82(2) 2.35(5) 3.02(4) 139(3)
O8 H8C O15 . 0.816(18) 1.92(2) 2.717(4) 165(5)
O8 H8D O18 . 0.825(18) 1.92(2) 2.726(5) 164(4)
O9 H9C O12 4_565 0.811(19) 1.93(2) 2.735(4) 170(5)
O9 H9D O18 4_565 0.801(19) 2.25(3) 2.956(5) 147(5)
O18 H18C O12 3_666 0.800(19) 2.53(4) 3.205(5) 143(6)
O18 H18C O13 3_666 0.800(19) 2.34(5) 2.983(6) 138(5)
O18 H18D O15 3_565 0.813(19) 2.48(2) 3.248(5) 158(5)
O18 H18D O16 3_565 0.813(19) 2.15(4) 2.839(5) 143(6)

loop_
_geom_torsion_atom_site_label_1
_geom_torsion_atom_site_label_2
_geom_torsion_atom_site_label_3
_geom_torsion_atom_site_label_4
_geom_torsion_site_symmetry_1
_geom_torsion_site_symmetry_4
_geom_torsion
_geom_torsion_publ_flag
C1 O1 C1 C2 4_565 . -164.6(3) no
O1 C1 C2 O2 . . 64.1(5) no
C1 C2 O2 C3 . . -173.0(4) no
C2 O2 C3 C4 . . 166.7(4) no
O2 C3 C4 O3' . . -69(3) no
O2 C3 C4 O3 . . -74(3) no
O3' C4 O3 C5 . . 13E1(3) no
C3 C4 O3 C5 . . 170(5) no
C4 O3 C5 C5 . 4_565 -125(5) no
O3 C4 O3' C6 . . -63(18) no
C3 C4 O3' C6 . . 154(2) no
C4 O3' C6 C6 . 4_565 -148.2(19) no
